data_7060544
loop_
_publ_author_name
'Moussallem, Chady'
'Allain, Magali'
'Gohier, Fr\'ed\'eric'
'Fr\`ere, Pierre'

_publ_section_title
;
 Preponderant role of pentafluorophenyl moieties for tuning the electronic
 properties of extended benzodifuran-azomethine derivatives
;
_journal_issue 19
_journal_name_full 'New Journal of Chemistry'
_journal_page_first 8647
_journal_page_last 8653
_journal_paper_doi 10.1039/D1NJ01132D
_journal_volume 45
_journal_year 2021
_chemical_formula_moiety 'C36 H4 F20 N2 O2'
_chemical_formula_sum 'C36 H4 F20 N2 O2'
_chemical_formula_weight 876.41
_space_group_IT_number 2
_space_group_name_Hall '-P 1'
_space_group_name_H-M_alt 'P -1'
_symmetry_cell_setting triclinic
_symmetry_space_group_name_Hall '-P 1'
_symmetry_space_group_name_H-M 'P -1'
_atom_sites_solution_hydrogens geom
_atom_sites_solution_primary direct
_atom_sites_solution_secondary difmap
_audit_creation_date 2012-01-06T15:54:56-00:00
_audit_creation_method 'WinGX routine CIF_UPDATE'
_audit_update_record
;
2021-02-11 deposited with the CCDC.	2021-04-08 downloaded from the CCDC.
;
_cell_angle_alpha 71.27(6)
_cell_angle_beta 89.53(6)
_cell_angle_gamma 78.96(4)
_cell_formula_units_Z 1
_cell_length_a 6.537(4)
_cell_length_b 10.866(3)
_cell_length_c 11.701(9)
_cell_measurement_reflns_used 1947
_cell_measurement_temperature 293(2)
_cell_measurement_theta_max 27.25
_cell_measurement_theta_min 2.25
_cell_volume 771.3(8)
_computing_cell_refinement 'Dirax/lsq (Duisenberg & Schreurs, 1989-2000)'
_computing_data_collection 'Collect (Nonius BV, 1997-2000)'
_computing_data_reduction 'EvalCCD (Duisenberg & Schreurs 1990-2000)'
_computing_molecular_graphics 'DIAMOND 3.2g (Crystal Impact GbR 2005)'
_computing_publication_material 'WinGX publication routines (Farrugia, 1999)'
_computing_structure_refinement 'SHELXL-97 (Sheldrick, 1997)'
_computing_structure_solution 'Direct methods (Sir92,Altomare et al.,1993)'
_diffrn_ambient_temperature 293(2)
_diffrn_detector_area_resol_mean 9
_diffrn_measured_fraction_theta_full 0.983
_diffrn_measured_fraction_theta_max 0.983
_diffrn_measurement_device_type KappaCCD
_diffrn_measurement_method CCD
_diffrn_radiation_monochromator 'horizontally mounted graphite crystal'
_diffrn_radiation_probe x-ray
_diffrn_radiation_type MoK\a
_diffrn_radiation_wavelength 0.71073
_diffrn_reflns_av_R_equivalents 0.1335
_diffrn_reflns_limit_h_max 8
_diffrn_reflns_limit_h_min -8
_diffrn_reflns_limit_k_max 13
_diffrn_reflns_limit_k_min -13
_diffrn_reflns_limit_l_max 15
_diffrn_reflns_limit_l_min -15
_diffrn_reflns_number 12115
_diffrn_reflns_theta_full 27.25
_diffrn_reflns_theta_max 27.25
_diffrn_reflns_theta_min 2.25
_exptl_absorpt_coefficient_mu 0.201
_exptl_absorpt_correction_T_max 0.996
_exptl_absorpt_correction_T_min 0.579
_exptl_absorpt_correction_type multi-scan
_exptl_absorpt_process_details
;
 '(SADABS (Sheldrick, Bruker, 2008))'
;
_exptl_crystal_colour yellow
_exptl_crystal_density_diffrn 1.887
_exptl_crystal_density_method 'not measured'
_exptl_crystal_description plate
_exptl_crystal_F_000 430
_exptl_crystal_size_max 0.27
_exptl_crystal_size_mid 0.12
_exptl_crystal_size_min 0.02
_refine_diff_density_max 0.323
_refine_diff_density_min -0.318
_refine_ls_extinction_method none
_refine_ls_goodness_of_fit_ref 1.01
_refine_ls_hydrogen_treatment constr
_refine_ls_matrix_type full
_refine_ls_number_parameters 271
_refine_ls_number_reflns 3380
_refine_ls_number_restraints 0
_refine_ls_restrained_S_all 1.01
_refine_ls_R_factor_gt 0.0849
_refine_ls_shift/su_max 0
_refine_ls_structure_factor_coef Fsqd
_refine_ls_weighting_details 'calc w=1/[\s^2^(Fo^2^)+(0.0559P)^2^+1.8264P] where P=(Fo^2^+2Fc^2^)/3'
_refine_ls_weighting_scheme calc
_refine_ls_wR_factor_ref 0.2205
_reflns_number_gt 1219
_reflns_number_total 3380
_reflns_threshold_expression >2sigma(I)
_cod_data_source_file d1nj01132d2.cif
_cod_data_source_block sad_CCDC2
_cod_depositor_comments 'Adding full bibliography for 7060542--7060544.cif.'
_cod_database_code 7060544

loop_
_symmetry_equiv_pos_as_xyz
'x, y, z'
'-x, -y, -z'

loop_
_atom_site_label
_atom_site_type_symbol
_atom_site_fract_x
_atom_site_fract_y
_atom_site_fract_z
_atom_site_U_iso_or_equiv
_atom_site_adp_type
_atom_site_occupancy
_atom_site_calc_flag
_atom_site_refinement_flags
_atom_site_disorder_group
_atom_site_disorder_assembly
C1 C 0.6595(9) 0.0125(5) 0.5635(5) 0.0361(15) Uani 1 d . . .
C2 C 0.6426(9) -0.1146(5) 0.5593(5) 0.0347(15) Uani 1 d . . .
C3 C 0.4799(9) -0.1279(5) 0.4931(5) 0.0375(16) Uani 1 d . . .
H3 H 0.4656 -0.2092 0.4872 0.045 Uiso 1 calc R . .
C4 C 0.8193(9) -0.2043(5) 0.6326(5) 0.0363(15) Uani 1 d . . .
C5 C 0.9320(10) -0.1307(5) 0.6742(6) 0.0378(16) Uani 1 d . . .
C6 C 0.8776(10) -0.3501(5) 0.6560(5) 0.0356(15) Uani 1 d . . .
C7 C 0.7394(10) -0.4327(6) 0.7055(6) 0.0424(16) Uani 1 d . . .
C8 C 0.7850(12) -0.5663(6) 0.7204(6) 0.0497(19) Uani 1 d . . .
C9 C 0.9708(13) -0.6208(6) 0.6858(7) 0.054(2) Uani 1 d . . .
C10 C 1.1128(12) -0.5431(6) 0.6364(7) 0.0518(19) Uani 1 d . . .
C11 C 1.0658(10) -0.4086(6) 0.6220(6) 0.0410(16) Uani 1 d . . .
C12 C 1.1976(10) -0.0884(6) 0.7722(6) 0.0412(16) Uani 1 d . . .
H12 H 1.1409 0.0012 0.7362 0.049 Uiso 1 calc R . .
C13 C 1.3866(10) -0.1263(6) 0.8516(6) 0.0394(16) Uani 1 d . . .
C14 C 1.4668(11) -0.2535(6) 0.9299(6) 0.0466(18) Uani 1 d . . .
C15 C 1.6544(11) -0.2846(6) 0.9964(7) 0.0547(19) Uani 1 d . . .
C16 C 1.7658(11) -0.1870(7) 0.9851(6) 0.0489(18) Uani 1 d . . .
C17 C 1.6922(10) -0.0592(6) 0.9123(6) 0.0428(16) Uani 1 d . . .
C18 C 1.5035(10) -0.0296(6) 0.8473(6) 0.0417(17) Uani 1 d . . .
N1 N 1.1073(8) -0.1731(5) 0.7503(5) 0.0433(14) Uani 1 d . . .
O1 O 0.8375(6) 0.0026(3) 0.6329(4) 0.0419(11) Uani 1 d . . .
F1 F 0.5567(6) -0.3827(4) 0.7404(4) 0.0626(12) Uani 1 d . . .
F2 F 0.6481(7) -0.6438(4) 0.7704(4) 0.0806(14) Uani 1 d . . .
F3 F 1.0136(8) -0.7501(3) 0.6939(4) 0.0857(16) Uani 1 d . . .
F4 F 1.2917(7) -0.5946(4) 0.5978(4) 0.0803(14) Uani 1 d . . .
F5 F 1.2020(6) -0.3355(4) 0.5676(4) 0.0670(12) Uani 1 d . . .
F6 F 1.3596(6) -0.3502(3) 0.9455(4) 0.0656(12) Uani 1 d . . .
F7 F 1.7281(7) -0.4069(4) 1.0695(4) 0.0822(15) Uani 1 d . . .
F8 F 1.9511(6) -0.2154(4) 1.0471(4) 0.0727(13) Uani 1 d . . .
F9 F 1.7995(6) 0.0371(4) 0.9046(4) 0.0654(12) Uani 1 d . . .
F10 F 1.4323(6) 0.0969(3) 0.7790(4) 0.0572(11) Uani 1 d . . .

loop_
_atom_site_aniso_label
_atom_site_aniso_U_11
_atom_site_aniso_U_22
_atom_site_aniso_U_33
_atom_site_aniso_U_23
_atom_site_aniso_U_13
_atom_site_aniso_U_12
C1 0.039(4) 0.030(3) 0.039(4) -0.010(3) -0.010(3) -0.012(3)
C2 0.037(4) 0.029(3) 0.041(4) -0.016(3) -0.005(3) -0.007(3)
C3 0.043(4) 0.028(3) 0.049(4) -0.020(3) -0.004(3) -0.012(3)
C4 0.034(4) 0.032(3) 0.043(4) -0.010(3) -0.006(3) -0.010(3)
C5 0.042(4) 0.028(3) 0.045(4) -0.012(3) -0.003(3) -0.010(3)
C6 0.041(4) 0.029(3) 0.036(4) -0.010(3) -0.003(3) -0.009(3)
C7 0.040(4) 0.039(4) 0.047(4) -0.012(3) 0.004(3) -0.009(3)
C8 0.064(5) 0.028(4) 0.053(5) -0.004(3) -0.010(4) -0.014(4)
C9 0.074(6) 0.024(3) 0.067(5) -0.021(3) -0.015(4) -0.006(4)
C10 0.052(5) 0.037(4) 0.063(5) -0.023(4) -0.013(4) 0.012(4)
C11 0.029(4) 0.040(4) 0.053(4) -0.012(3) 0.000(3) -0.011(3)
C12 0.041(4) 0.025(3) 0.059(5) -0.018(3) -0.003(3) -0.003(3)
C13 0.037(4) 0.037(4) 0.045(4) -0.016(3) -0.008(3) -0.004(3)
C14 0.059(5) 0.029(4) 0.056(5) -0.016(3) 0.001(4) -0.015(3)
C15 0.056(5) 0.039(4) 0.062(5) -0.009(4) -0.019(4) -0.007(4)
C16 0.039(4) 0.058(5) 0.051(5) -0.019(4) -0.012(4) -0.012(3)
C17 0.043(4) 0.046(4) 0.045(4) -0.019(3) -0.004(3) -0.015(3)
C18 0.048(4) 0.034(4) 0.045(4) -0.016(3) -0.006(3) -0.007(3)
N1 0.043(3) 0.032(3) 0.057(4) -0.019(3) -0.011(3) -0.005(2)
O1 0.045(3) 0.027(2) 0.057(3) -0.017(2) -0.012(2) -0.0083(19)
F1 0.054(3) 0.050(2) 0.088(3) -0.023(2) 0.018(2) -0.019(2)
F2 0.101(4) 0.042(2) 0.097(4) -0.007(2) 0.009(3) -0.037(2)
F3 0.119(4) 0.027(2) 0.104(4) -0.023(2) -0.027(3) 0.006(2)
F4 0.066(3) 0.069(3) 0.102(4) -0.041(3) -0.002(3) 0.021(2)
F5 0.055(3) 0.063(3) 0.086(3) -0.024(2) 0.014(2) -0.021(2)
F6 0.071(3) 0.038(2) 0.086(3) -0.010(2) -0.012(2) -0.023(2)
F7 0.081(3) 0.051(3) 0.096(4) 0.002(2) -0.028(3) -0.014(2)
F8 0.055(3) 0.082(3) 0.079(3) -0.019(2) -0.021(2) -0.021(2)
F9 0.060(3) 0.061(2) 0.088(3) -0.030(2) -0.004(2) -0.033(2)
F10 0.063(3) 0.033(2) 0.073(3) -0.0134(19) -0.011(2) -0.0095(18)

loop_
_atom_type_symbol
_atom_type_description
_atom_type_scat_dispersion_real
_atom_type_scat_dispersion_imag
_atom_type_scat_source
C C 0.0033 0.0016 'International Tables Vol C Tables 4.2.6.8 and 6.1.1.4'
H H 0 0 'International Tables Vol C Tables 4.2.6.8 and 6.1.1.4'
N N 0.0061 0.0033 'International Tables Vol C Tables 4.2.6.8 and 6.1.1.4'
O O 0.0106 0.006 'International Tables Vol C Tables 4.2.6.8 and 6.1.1.4'
F F 0.0171 0.0103 'International Tables Vol C Tables 4.2.6.8 and 6.1.1.4'

loop_
_geom_angle_atom_site_label_1
_geom_angle_atom_site_label_2
_geom_angle_atom_site_label_3
_geom_angle
_geom_angle_site_symmetry_1
_geom_angle_site_symmetry_3
_geom_angle_publ_flag
C3 C1 O1 125.1(5) 2_656 . ?
C3 C1 C2 124.7(5) 2_656 . ?
O1 C1 C2 110.3(5) . . ?
C3 C2 C1 120.2(5) . . ?
C3 C2 C4 134.9(5) . . ?
C1 C2 C4 104.8(5) . . ?
C1 C3 C2 115.1(5) 2_656 . ?
C1 C3 H3 122.5 2_656 . ?
C2 C3 H3 122.5 . . ?
C5 C4 C2 107.8(5) . . ?
C5 C4 C6 125.5(5) . . ?
C2 C4 C6 126.7(5) . . ?
N1 C5 C4 129.0(5) . . ?
N1 C5 O1 120.3(5) . . ?
C4 C5 O1 110.6(5) . . ?
C7 C6 C11 116.8(5) . . ?
C7 C6 C4 121.2(6) . . ?
C11 C6 C4 121.9(5) . . ?
F1 C7 C8 118.3(6) . . ?
F1 C7 C6 119.6(5) . . ?
C8 C7 C6 122.0(7) . . ?
F2 C8 C9 119.8(6) . . ?
F2 C8 C7 120.4(7) . . ?
C9 C8 C7 119.8(6) . . ?
F3 C9 C8 120.6(7) . . ?
F3 C9 C10 119.0(7) . . ?
C8 C9 C10 120.3(6) . . ?
F4 C10 C9 120.7(6) . . ?
F4 C10 C11 119.8(7) . . ?
C9 C10 C11 119.5(7) . . ?
F5 C11 C6 120.7(5) . . ?
F5 C11 C10 117.6(6) . . ?
C6 C11 C10 121.6(6) . . ?
N1 C12 C13 122.7(5) . . ?
N1 C12 H12 118.6 . . ?
C13 C12 H12 118.6 . . ?
C14 C13 C18 116.0(6) . . ?
C14 C13 C12 125.4(6) . . ?
C18 C13 C12 118.5(5) . . ?
F6 C14 C15 117.3(5) . . ?
F6 C14 C13 120.2(6) . . ?
C15 C14 C13 122.4(6) . . ?
F7 C15 C16 119.9(6) . . ?
F7 C15 C14 121.2(6) . . ?
C16 C15 C14 118.9(6) . . ?
F8 C16 C15 120.1(6) . . ?
F8 C16 C17 118.6(6) . . ?
C15 C16 C17 121.4(6) . . ?
F9 C17 C16 121.0(6) . . ?
F9 C17 C18 120.1(6) . . ?
C16 C17 C18 118.9(6) . . ?
F10 C18 C17 117.7(5) . . ?
F10 C18 C13 120.0(5) . . ?
C17 C18 C13 122.3(6) . . ?
C12 N1 C5 119.6(5) . . ?
C5 O1 C1 106.4(4) . . ?

loop_
_geom_bond_atom_site_label_1
_geom_bond_atom_site_label_2
_geom_bond_distance
_geom_bond_site_symmetry_2
_geom_bond_publ_flag
C1 C3 1.371(8) 2_656 ?
C1 O1 1.391(7) . ?
C1 C2 1.422(7) . ?
C2 C3 1.377(8) . ?
C2 C4 1.438(8) . ?
C3 C1 1.371(8) 2_656 ?
C3 H3 0.93 . ?
C4 C5 1.378(8) . ?
C4 C6 1.491(8) . ?
C5 N1 1.367(8) . ?
C5 O1 1.388(6) . ?
C6 C7 1.388(8) . ?
C6 C11 1.389(8) . ?
C7 F1 1.332(7) . ?
C7 C8 1.379(8) . ?
C8 F2 1.348(8) . ?
C8 C9 1.364(10) . ?
C9 F3 1.351(7) . ?
C9 C10 1.373(10) . ?
C10 F4 1.337(8) . ?
C10 C11 1.390(8) . ?
C11 F5 1.328(7) . ?
C12 N1 1.274(7) . ?
C12 C13 1.462(8) . ?
C12 H12 0.93 . ?
C13 C14 1.393(8) . ?
C13 C18 1.402(8) . ?
C14 F6 1.336(7) . ?
C14 C15 1.382(9) . ?
C15 F7 1.327(7) . ?
C15 C16 1.370(9) . ?
C16 F8 1.347(7) . ?
C16 C17 1.370(9) . ?
C17 F9 1.347(7) . ?
C17 C18 1.382(8) . ?
C18 F10 1.342(7) . ?
